data_7715762
loop_
_publ_author_name
'Tonon, Giovanni'
'Mauceri, Matteo'
'Cavarzerani, Enrico'
'Piccolo, Rachele'
'Santo, Claudio'
'Demitri, Nicola'
'Orian, Laura'
'Nogara, Pablo A.'
'Rocha, Jo&#xe3;o Batista T'
'Canzonieri, Vincenzo'
'Rizzolio, Flavio'
'Visentin, Fabiano'
'Scattolin, Thomas'

_publ_section_title
;
 Unveiling the promising anticancer activity of palladium(II)-aryl
 complexes bearing diphosphine ligands: a structure-activity relationship
 analysis.
;
_journal_issue 19
_journal_name_full 'Dalton transactions (Cambridge, England : 2003)'
_journal_page_first 8463
_journal_page_last 8477
_journal_paper_doi 10.1039/d4dt00919c
_journal_volume 53
_journal_year 2024
_chemical_formula_moiety 'C40 H32 Fe I N O2 P2 Pd'
_chemical_formula_sum 'C40 H32 Fe I N O2 P2 Pd'
_chemical_formula_weight 909.75
_space_group_crystal_system monoclinic
_space_group_IT_number 14
_space_group_name_Hall '-P 2ybc'
_space_group_name_H-M_alt 'P 1 21/c 1'
_atom_sites_solution_hydrogens geom
_atom_sites_solution_primary direct
_atom_sites_solution_secondary difmap
_audit_creation_method SHELXL-2018/3
_audit_update_record
;
2024-01-09 deposited with the CCDC.	2024-04-17 downloaded from the CCDC.
;
_cell_angle_alpha 90
_cell_angle_beta 95.88(3)
_cell_angle_gamma 90
_cell_formula_units_Z 4
_cell_length_a 21.393(4)
_cell_length_b 9.493(2)
_cell_length_c 16.865(3)
_cell_measurement_reflns_used 11360
_cell_measurement_temperature 100(2)
_cell_measurement_theta_max 31.082
_cell_measurement_theta_min 0.835
_cell_volume 3407.0(11)
_computing_cell_refinement 'XDS (Kabsch, 2010)'
_computing_data_collection 'Elettra XRD2 Data Collection SW'
_computing_data_reduction 'XDS (Kabsch, 2010)'
_computing_molecular_graphics 'Ortep3 for Windows - Coot'
_computing_publication_material 'enCIFer - publCIF'
_computing_structure_refinement 'SHELXL-2018/3 (Sheldrick, 2015)'
_computing_structure_solution 'SHELXT (Sheldrick, 2015)'
_diffrn_ambient_temperature 100(2)
_diffrn_measured_fraction_theta_full 0.986
_diffrn_measured_fraction_theta_max 0.895
_diffrn_measurement_device_type
;
'Arinax MD2s Goniometer, Pilatus 6M detector'
;
_diffrn_measurement_method 'Rotating crystal'
_diffrn_radiation_type Synchrotron
_diffrn_radiation_wavelength 0.620
_diffrn_reflns_av_R_equivalents 0.0393
_diffrn_reflns_av_unetI/netI 0.0288
_diffrn_reflns_Laue_measured_fraction_full 0.986
_diffrn_reflns_Laue_measured_fraction_max 0.895
_diffrn_reflns_limit_h_max 33
_diffrn_reflns_limit_h_min -33
_diffrn_reflns_limit_k_max 15
_diffrn_reflns_limit_k_min -15
_diffrn_reflns_limit_l_max 27
_diffrn_reflns_limit_l_min -28
_diffrn_reflns_number 76340
_diffrn_reflns_point_group_measured_fraction_full 0.986
_diffrn_reflns_point_group_measured_fraction_max 0.895
_diffrn_reflns_theta_full 21.835
_diffrn_reflns_theta_max 31.082
_diffrn_reflns_theta_min 0.835
_diffrn_source 'Elettra Synchrotron - XRD2 BL'
_diffrn_standards_decay_% 0
_diffrn_standards_interval_count 0
_diffrn_standards_number 0
_exptl_absorpt_coefficient_mu 1.361
_exptl_absorpt_correction_type none
_exptl_crystal_colour Yellow
_exptl_crystal_density_diffrn 1.774
_exptl_crystal_description 'Thin plates'
_exptl_crystal_F_000 1800
_exptl_crystal_size_max 0.100
_exptl_crystal_size_mid 0.050
_exptl_crystal_size_min 0.020
_refine_diff_density_max 1.768
_refine_diff_density_min -2.076
_refine_diff_density_rms 0.170
_refine_ls_extinction_method none
_refine_ls_goodness_of_fit_ref 1.112
_refine_ls_hydrogen_treatment constr
_refine_ls_matrix_type full
_refine_ls_number_parameters 433
_refine_ls_number_reflns 14752
_refine_ls_number_restraints 0
_refine_ls_restrained_S_all 1.112
_refine_ls_R_factor_all 0.0553
_refine_ls_R_factor_gt 0.0473
_refine_ls_shift/su_max 0.002
_refine_ls_shift/su_mean 0.000
_refine_ls_structure_factor_coef Fsqd
_refine_ls_weighting_details 'w=1/[\s^2^(Fo^2^)+(0.0457P)^2^+13.9381P] where P=(Fo^2^+2Fc^2^)/3'
_refine_ls_weighting_scheme calc
_refine_ls_wR_factor_gt 0.1251
_refine_ls_wR_factor_ref 0.1294
_reflns_Friedel_coverage 0.000
_reflns_number_gt 12732
_reflns_number_total 14752
_reflns_threshold_expression 'I > 2\s(I)'
_cod_data_source_file d4dt00919c2.cif
_cod_data_source_block GT3
_cod_depositor_comments 'Adding full bibliography for 7715758--7715763.cif.'
_cod_original_cell_volume 3407.0(12)
_cod_original_sg_symbol_H-M 'P 21/c'
_cod_database_code 7715762
_shelx_shelxl_version_number 2018/3
_shelx_space_group_comment
;
The symmetry employed for this shelxl refinement is uniquely defined
by the following loop, which should always be used as a source of
symmetry information in preference to the above space-group names.
They are only intended as comments.
;
_shelx_estimated_absorpt_t_min 0.876
_shelx_estimated_absorpt_t_max 0.973

loop_
_space_group_symop_operation_xyz
'x, y, z'
'-x, y+1/2, -z+1/2'
'-x, -y, -z'
'x, -y-1/2, z-1/2'

loop_
_atom_site_label
_atom_site_type_symbol
_atom_site_fract_x
_atom_site_fract_y
_atom_site_fract_z
_atom_site_U_iso_or_equiv
_atom_site_adp_type
_atom_site_occupancy
_atom_site_site_symmetry_order
_atom_site_calc_flag
_atom_site_refinement_flags_posn
_atom_site_refinement_flags_adp
_atom_site_refinement_flags_occupancy
_atom_site_disorder_assembly
_atom_site_disorder_group
Pd_1 Pd 0.74816(2) 0.45692(2) 0.30177(2) 0.01723(5) Uani 1 1 d . . . . .
I_4 I 0.81794(2) 0.31918(3) 0.20716(2) 0.02665(5) Uani 1 1 d . . . . .
Fe_2 Fe 0.75779(2) 0.57705(5) 0.55009(2) 0.01832(8) Uani 1 1 d . . . . .
P1_2 P 0.67683(4) 0.58109(8) 0.36588(4) 0.01744(12) Uani 1 1 d . . . . .
C1_2 C 0.68107(14) 0.5543(3) 0.47166(17) 0.0189(5) Uani 1 1 d . . . . .
C2_2 C 0.69675(15) 0.4221(3) 0.5104(2) 0.0229(5) Uani 1 1 d . . . . .
H2_2 H 0.706851 0.337246 0.484744 0.028 Uiso 1 1 calc R U . . .
C3_2 C 0.69453(16) 0.4403(4) 0.5941(2) 0.0281(6) Uani 1 1 d . . . . .
H3_2 H 0.703354 0.370191 0.633852 0.034 Uiso 1 1 calc R U . . .
C4_2 C 0.67686(16) 0.5815(4) 0.60742(19) 0.0279(6) Uani 1 1 d . . . . .
H4_2 H 0.671755 0.622051 0.657852 0.033 Uiso 1 1 calc R U . . .
C5_2 C 0.66803(16) 0.6525(4) 0.53289(18) 0.0244(6) Uani 1 1 d . . . . .
H5_2 H 0.655681 0.747995 0.524896 0.029 Uiso 1 1 calc R U . . .
C11_2 C 0.59387(14) 0.5497(3) 0.33651(18) 0.0207(5) Uani 1 1 d . . . . .
C12_2 C 0.56487(15) 0.6048(3) 0.26498(19) 0.0226(5) Uani 1 1 d . . . . .
H12_2 H 0.586904 0.670107 0.235440 0.027 Uiso 1 1 calc R U . . .
C13_2 C 0.50438(16) 0.5651(4) 0.2369(2) 0.0258(6) Uani 1 1 d . . . . .
H13_2 H 0.485562 0.600668 0.187518 0.031 Uiso 1 1 calc R U . . .
C14_2 C 0.47101(17) 0.4725(4) 0.2814(2) 0.0284(6) Uani 1 1 d . . . . .
H14_2 H 0.429513 0.445070 0.262113 0.034 Uiso 1 1 calc R U . . .
C15_2 C 0.49860(17) 0.4206(4) 0.3540(2) 0.0279(6) Uani 1 1 d . . . . .
H15_2 H 0.475514 0.359861 0.384970 0.034 Uiso 1 1 calc R U . . .
C16_2 C 0.56003(16) 0.4578(3) 0.3809(2) 0.0241(5) Uani 1 1 d . . . . .
H16_2 H 0.579126 0.420468 0.429746 0.029 Uiso 1 1 calc R U . . .
C17_2 C 0.68853(14) 0.7690(3) 0.35169(17) 0.0196(5) Uani 1 1 d . . . . .
C18_2 C 0.64645(15) 0.8676(3) 0.37633(19) 0.0223(5) Uani 1 1 d . . . . .
H18_2 H 0.608580 0.837293 0.395879 0.027 Uiso 1 1 calc R U . . .
C19_2 C 0.66002(16) 1.0114(3) 0.3723(2) 0.0253(6) Uani 1 1 d . . . . .
H19_2 H 0.631671 1.078869 0.389839 0.030 Uiso 1 1 calc R U . . .
C20_2 C 0.71498(17) 1.0556(3) 0.3425(2) 0.0257(6) Uani 1 1 d . . . . .
H20_2 H 0.724144 1.153404 0.340295 0.031 Uiso 1 1 calc R U . . .
C21_2 C 0.75635(17) 0.9591(3) 0.3161(2) 0.0256(6) Uani 1 1 d . . . . .
H21_2 H 0.793612 0.990057 0.295282 0.031 Uiso 1 1 calc R U . . .
C22_2 C 0.74300(16) 0.8152(3) 0.32026(19) 0.0233(5) Uani 1 1 d . . . . .
H22_2 H 0.771124 0.748380 0.301598 0.028 Uiso 1 1 calc R U . . .
P2_2 P 0.83979(4) 0.48254(8) 0.39594(4) 0.01751(12) Uani 1 1 d . . . . .
C6_2 C 0.83593(14) 0.5626(3) 0.49275(17) 0.0189(5) Uani 1 1 d . . . . .
C7_2 C 0.81952(16) 0.7086(3) 0.50303(18) 0.0216(5) Uani 1 1 d . . . . .
H7_2 H 0.809956 0.774958 0.461391 0.026 Uiso 1 1 calc R U . . .
C8_2 C 0.82010(17) 0.7364(4) 0.58638(18) 0.0247(6) Uani 1 1 d . . . . .
H8_2 H 0.810674 0.823676 0.609989 0.030 Uiso 1 1 calc R U . . .
C9_2 C 0.83749(16) 0.6086(4) 0.62762(18) 0.0247(6) Uani 1 1 d . . . . .
H9_2 H 0.841461 0.596617 0.683834 0.030 Uiso 1 1 calc R U . . .
C10_2 C 0.84789(14) 0.5023(3) 0.57103(17) 0.0209(5) Uani 1 1 d . . . . .
H10_2 H 0.860508 0.408029 0.582871 0.025 Uiso 1 1 calc R U . . .
C23_2 C 0.87430(15) 0.3104(3) 0.42067(17) 0.0209(5) Uani 1 1 d . . . . .
C24_2 C 0.84290(16) 0.2171(3) 0.4670(2) 0.0238(5) Uani 1 1 d . . . . .
H24_2 H 0.805484 0.246380 0.488028 0.029 Uiso 1 1 calc R U . . .
C25_2 C 0.86591(18) 0.0818(4) 0.4825(2) 0.0287(6) Uani 1 1 d . . . . .
H25_2 H 0.844980 0.020390 0.515523 0.034 Uiso 1 1 calc R U . . .
C26_2 C 0.9193(2) 0.0363(4) 0.4499(3) 0.0348(8) Uani 1 1 d . . . . .
H26_2 H 0.934268 -0.057121 0.458943 0.042 Uiso 1 1 calc R U . . .
C27_2 C 0.9506(2) 0.1282(4) 0.4040(2) 0.0363(8) Uani 1 1 d . . . . .
H27_2 H 0.987517 0.097648 0.382309 0.044 Uiso 1 1 calc R U . . .
C28_2 C 0.92864(18) 0.2651(4) 0.3892(2) 0.0291(6) Uani 1 1 d . . . . .
H28_2 H 0.950676 0.327211 0.357739 0.035 Uiso 1 1 calc R U . . .
C29_2 C 0.90378(14) 0.5871(3) 0.36222(17) 0.0199(5) Uani 1 1 d . . . . .
C30_2 C 0.95581(15) 0.6206(4) 0.41652(19) 0.0252(6) Uani 1 1 d . . . . .
H30_2 H 0.958052 0.585271 0.469443 0.030 Uiso 1 1 calc R U . . .
C31_2 C 1.00421(16) 0.7050(4) 0.3938(2) 0.0280(6) Uani 1 1 d . . . . .
H31_2 H 1.039191 0.727265 0.431067 0.034 Uiso 1 1 calc R U . . .
C32_2 C 1.00090(16) 0.7566(4) 0.3160(2) 0.0298(7) Uani 1 1 d . . . . .
H32_2 H 1.034194 0.812152 0.299593 0.036 Uiso 1 1 calc R U . . .
C33_2 C 0.94882(17) 0.7264(4) 0.2626(2) 0.0296(7) Uani 1 1 d . . . . .
H33_2 H 0.946030 0.764171 0.210173 0.036 Uiso 1 1 calc R U . . .
C34_2 C 0.90090(15) 0.6418(4) 0.28509(18) 0.0236(5) Uani 1 1 d . . . . .
H34_2 H 0.865826 0.620871 0.247747 0.028 Uiso 1 1 calc R U . . .
C2_3 C 0.67429(17) 0.4978(4) 0.1444(2) 0.0272(6) Uani 1 1 d . . . . .
H2_3 H 0.705049 0.568300 0.138741 0.033 Uiso 1 1 calc R U . . .
C3_3 C 0.67713(14) 0.4218(3) 0.21367(17) 0.0204(5) Uani 1 1 d . . . . .
C4_3 C 0.63151(15) 0.3183(3) 0.22090(18) 0.0219(5) Uani 1 1 d . . . . .
H4_3 H 0.632871 0.264874 0.268686 0.026 Uiso 1 1 calc R U . . .
C1_3 C 0.62693(18) 0.4743(4) 0.0813(2) 0.0284(6) Uani 1 1 d . . . . .
H1_3 H 0.625373 0.528225 0.033690 0.034 Uiso 1 1 calc R U . . .
C5_3 C 0.58422(15) 0.2916(3) 0.1598(2) 0.0235(5) Uani 1 1 d . . . . .
H5_3 H 0.553590 0.220785 0.165426 0.028 Uiso 1 1 calc R U . . .
C6_3 C 0.58284(15) 0.3708(4) 0.09053(19) 0.0240(5) Uani 1 1 d . . . . .
N1_3 N 0.53374(14) 0.3417(3) 0.02619(18) 0.0273(5) Uani 1 1 d . . . . .
O1_3 O 0.48964(14) 0.2658(3) 0.03960(19) 0.0369(6) Uani 1 1 d . . . . .
O2_3 O 0.53850(14) 0.3956(4) -0.03941(16) 0.0363(6) Uani 1 1 d . . . . .

loop_
_atom_site_aniso_label
_atom_site_aniso_U_11
_atom_site_aniso_U_22
_atom_site_aniso_U_33
_atom_site_aniso_U_23
_atom_site_aniso_U_13
_atom_site_aniso_U_12
Pd_1 0.02163(9) 0.01594(9) 0.01366(8) -0.00077(7) -0.00035(6) 0.00002(7)
I_4 0.02711(10) 0.02997(10) 0.02297(9) -0.00962(8) 0.00294(7) -0.00012(7)
Fe_2 0.02251(18) 0.01890(17) 0.01325(15) 0.00153(14) 0.00031(13) 0.00096(14)
P1_2 0.0219(3) 0.0154(3) 0.0144(3) 0.0004(2) -0.0012(2) 0.0008(2)
C1_2 0.0231(12) 0.0170(11) 0.0161(10) 0.0015(9) -0.0005(9) 0.0011(9)
C2_2 0.0223(12) 0.0208(12) 0.0248(13) 0.0050(11) -0.0019(10) -0.0012(10)
C3_2 0.0246(14) 0.0364(17) 0.0231(13) 0.0132(13) 0.0008(10) -0.0018(12)
C4_2 0.0238(13) 0.0425(19) 0.0176(11) 0.0017(12) 0.0035(10) 0.0054(13)
C5_2 0.0275(14) 0.0273(14) 0.0180(11) -0.0011(11) 0.0000(10) 0.0070(11)
C11_2 0.0218(12) 0.0183(11) 0.0213(12) 0.0011(10) -0.0017(9) 0.0021(9)
C12_2 0.0256(13) 0.0202(12) 0.0209(12) 0.0017(10) -0.0024(10) 0.0018(10)
C13_2 0.0282(14) 0.0246(13) 0.0228(13) -0.0009(11) -0.0064(11) 0.0021(11)
C14_2 0.0281(15) 0.0238(14) 0.0315(16) -0.0016(12) -0.0061(12) -0.0012(11)
C15_2 0.0282(15) 0.0220(13) 0.0322(15) 0.0015(12) -0.0037(12) -0.0023(11)
C16_2 0.0255(13) 0.0231(13) 0.0229(12) 0.0004(11) -0.0010(10) -0.0011(10)
C17_2 0.0258(12) 0.0161(10) 0.0159(10) 0.0003(9) -0.0026(9) 0.0007(9)
C18_2 0.0249(13) 0.0188(11) 0.0223(12) 0.0014(10) -0.0012(10) 0.0012(10)
C19_2 0.0295(15) 0.0174(11) 0.0281(14) 0.0010(11) -0.0010(11) 0.0017(10)
C20_2 0.0320(15) 0.0192(12) 0.0246(13) 0.0019(11) -0.0025(11) -0.0020(11)
C21_2 0.0353(16) 0.0203(12) 0.0213(12) 0.0020(11) 0.0037(11) -0.0035(11)
C22_2 0.0309(14) 0.0194(12) 0.0198(12) -0.0002(10) 0.0031(10) 0.0001(10)
P2_2 0.0210(3) 0.0171(3) 0.0140(3) 0.0008(2) -0.0003(2) 0.0009(2)
C6_2 0.0226(12) 0.0182(11) 0.0153(10) 0.0000(9) -0.0008(8) -0.0002(9)
C7_2 0.0317(14) 0.0167(11) 0.0164(11) -0.0001(9) 0.0021(10) -0.0018(10)
C8_2 0.0339(15) 0.0233(13) 0.0168(11) -0.0043(10) 0.0015(10) -0.0034(11)
C9_2 0.0278(14) 0.0303(15) 0.0153(11) -0.0001(11) -0.0023(9) -0.0041(11)
C10_2 0.0231(12) 0.0233(12) 0.0153(10) 0.0021(10) -0.0021(9) -0.0004(10)
C23_2 0.0265(13) 0.0186(11) 0.0169(11) 0.0001(9) -0.0018(9) 0.0039(9)
C24_2 0.0275(14) 0.0183(11) 0.0249(13) 0.0019(11) -0.0012(10) 0.0005(10)
C25_2 0.0371(17) 0.0196(12) 0.0282(15) 0.0036(12) -0.0017(12) 0.0004(12)
C26_2 0.044(2) 0.0233(14) 0.0361(18) 0.0031(14) 0.0009(15) 0.0110(14)
C27_2 0.044(2) 0.0322(18) 0.0336(17) 0.0045(15) 0.0087(15) 0.0188(16)
C28_2 0.0340(16) 0.0281(15) 0.0261(14) 0.0053(12) 0.0077(12) 0.0103(13)
C29_2 0.0202(11) 0.0210(12) 0.0179(11) 0.0019(10) -0.0002(9) 0.0005(9)
C30_2 0.0230(13) 0.0311(15) 0.0207(12) 0.0033(12) -0.0018(10) -0.0006(11)
C31_2 0.0218(13) 0.0334(16) 0.0285(15) 0.0002(13) 0.0007(11) -0.0006(11)
C32_2 0.0236(14) 0.0330(16) 0.0332(16) 0.0054(14) 0.0040(12) -0.0051(12)
C33_2 0.0261(14) 0.0379(18) 0.0248(14) 0.0087(13) 0.0023(11) -0.0029(13)
C34_2 0.0234(13) 0.0283(14) 0.0185(11) 0.0025(11) -0.0001(9) -0.0009(11)
C2_3 0.0294(15) 0.0306(15) 0.0213(12) -0.0045(12) 0.0017(11) -0.0114(12)
C3_3 0.0245(12) 0.0197(11) 0.0167(10) -0.0015(10) -0.0002(9) -0.0011(9)
C4_3 0.0254(13) 0.0194(12) 0.0201(12) 0.0007(10) -0.0013(9) -0.0001(10)
C1_3 0.0335(16) 0.0317(16) 0.0187(12) 0.0044(12) -0.0034(11) -0.0070(13)
C5_3 0.0242(13) 0.0200(12) 0.0259(13) -0.0008(11) 0.0010(10) -0.0019(10)
C6_3 0.0258(13) 0.0249(13) 0.0203(12) -0.0033(11) -0.0022(10) -0.0020(10)
N1_3 0.0263(13) 0.0317(14) 0.0228(12) -0.0053(11) -0.0028(9) -0.0019(10)
O1_3 0.0328(13) 0.0389(15) 0.0374(14) -0.0041(12) -0.0045(11) -0.0110(11)
O2_3 0.0383(14) 0.0480(17) 0.0210(11) -0.0008(11) -0.0043(10) -0.0048(12)

loop_
_atom_type_symbol
_atom_type_description
_atom_type_scat_dispersion_real
_atom_type_scat_dispersion_imag
_atom_type_scat_source
C C 0.0020 0.0012 'International Tables Vol C Tables 4.2.6.8 and 6.1.1.4'
N N 0.0042 0.0025 'International Tables Vol C Tables 4.2.6.8 and 6.1.1.4'
O O 0.0077 0.0045 'International Tables Vol C Tables 4.2.6.8 and 6.1.1.4'
Fe Fe 0.3202 0.6615 'International Tables Vol C Tables 4.2.6.8 and 6.1.1.4'
P P 0.0809 0.0720 'International Tables Vol C Tables 4.2.6.8 and 6.1.1.4'
I I -0.6665 1.4278 'International Tables Vol C Tables 4.2.6.8 and 6.1.1.4'
Pd Pd -1.3766 0.7904 'International Tables Vol C Tables 4.2.6.8 and 6.1.1.4'
H H 0.0000 0.0000 'International Tables Vol C Tables 4.2.6.8 and 6.1.1.4'

loop_
_geom_angle_atom_site_label_1
_geom_angle_atom_site_label_2
_geom_angle_atom_site_label_3
_geom_angle
_geom_angle_site_symmetry_1
_geom_angle_site_symmetry_3
_geom_angle_publ_flag
C3_3 Pd_1 P1_2 86.86(9) . . ?
C3_3 Pd_1 P2_2 173.13(9) . . ?
P1_2 Pd_1 P2_2 100.01(3) . . ?
C3_3 Pd_1 I_4 84.50(9) . . ?
P1_2 Pd_1 I_4 170.87(2) . . ?
P2_2 Pd_1 I_4 88.63(2) . . ?
C1_2 Fe_2 C6_2 109.73(12) . . ?
C1_2 Fe_2 C2_2 41.67(12) . . ?
C6_2 Fe_2 C2_2 109.17(13) . . ?
C1_2 Fe_2 C7_2 109.12(12) . . ?
C6_2 Fe_2 C7_2 41.72(12) . . ?
C2_2 Fe_2 C7_2 137.33(13) . . ?
C1_2 Fe_2 C5_2 41.59(12) . . ?
C6_2 Fe_2 C5_2 140.19(12) . . ?
C2_2 Fe_2 C5_2 69.16(14) . . ?
C7_2 Fe_2 C5_2 111.56(14) . . ?
C1_2 Fe_2 C10_2 139.96(12) . . ?
C6_2 Fe_2 C10_2 41.36(11) . . ?
C2_2 Fe_2 C10_2 111.52(13) . . ?
C7_2 Fe_2 C10_2 69.13(13) . . ?
C5_2 Fe_2 C10_2 178.25(12) . . ?
C1_2 Fe_2 C9_2 177.33(13) . . ?
C6_2 Fe_2 C9_2 69.04(12) . . ?
C2_2 Fe_2 C9_2 140.82(13) . . ?
C7_2 Fe_2 C9_2 68.34(13) . . ?
C5_2 Fe_2 C9_2 138.05(14) . . ?
C10_2 Fe_2 C9_2 40.47(13) . . ?
C1_2 Fe_2 C3_2 69.43(13) . . ?
C6_2 Fe_2 C3_2 137.20(14) . . ?
C2_2 Fe_2 C3_2 40.73(14) . . ?
C7_2 Fe_2 C3_2 178.06(14) . . ?
C5_2 Fe_2 C3_2 68.32(14) . . ?
C10_2 Fe_2 C3_2 111.05(13) . . ?
C9_2 Fe_2 C3_2 113.13(13) . . ?
C1_2 Fe_2 C8_2 137.00(13) . . ?
C6_2 Fe_2 C8_2 69.58(13) . . ?
C2_2 Fe_2 C8_2 178.04(13) . . ?
C7_2 Fe_2 C8_2 40.75(12) . . ?
C5_2 Fe_2 C8_2 110.74(14) . . ?
C10_2 Fe_2 C8_2 68.64(14) . . ?
C9_2 Fe_2 C8_2 40.48(14) . . ?
C3_2 Fe_2 C8_2 141.19(14) . . ?
C1_2 Fe_2 C4_2 69.14(13) . . ?
C6_2 Fe_2 C4_2 177.16(15) . . ?
C2_2 Fe_2 C4_2 68.19(15) . . ?
C7_2 Fe_2 C4_2 140.99(15) . . ?
C5_2 Fe_2 C4_2 40.47(13) . . ?
C10_2 Fe_2 C4_2 138.05(13) . . ?
C9_2 Fe_2 C4_2 112.21(13) . . ?
C3_2 Fe_2 C4_2 40.06(16) . . ?
C8_2 Fe_2 C4_2 113.08(15) . . ?
C1_2 P1_2 C11_2 101.31(15) . . ?
C1_2 P1_2 C17_2 106.00(13) . . ?
C11_2 P1_2 C17_2 105.58(14) . . ?
C1_2 P1_2 Pd_1 115.40(10) . . ?
C11_2 P1_2 Pd_1 117.83(11) . . ?
C17_2 P1_2 Pd_1 109.62(11) . . ?
C2_2 C1_2 C5_2 107.0(3) . . ?
C2_2 C1_2 P1_2 124.1(2) . . ?
C5_2 C1_2 P1_2 128.9(2) . . ?
C2_2 C1_2 Fe_2 70.01(17) . . ?
C5_2 C1_2 Fe_2 70.35(17) . . ?
P1_2 C1_2 Fe_2 126.38(17) . . ?
C3_2 C2_2 C1_2 108.3(3) . . ?
C3_2 C2_2 Fe_2 70.9(2) . . ?
C1_2 C2_2 Fe_2 68.33(17) . . ?
C3_2 C2_2 H2_2 125.9 . . ?
C1_2 C2_2 H2_2 125.9 . . ?
Fe_2 C2_2 H2_2 126.5 . . ?
C4_2 C3_2 C2_2 107.9(3) . . ?
C4_2 C3_2 Fe_2 70.0(2) . . ?
C2_2 C3_2 Fe_2 68.39(18) . . ?
C4_2 C3_2 H3_2 126.0 . . ?
C2_2 C3_2 H3_2 126.0 . . ?
Fe_2 C3_2 H3_2 127.1 . . ?
C3_2 C4_2 C5_2 108.8(3) . . ?
C3_2 C4_2 Fe_2 69.93(19) . . ?
C5_2 C4_2 Fe_2 68.79(19) . . ?
C3_2 C4_2 H4_2 125.6 . . ?
C5_2 C4_2 H4_2 125.6 . . ?
Fe_2 C4_2 H4_2 127.3 . . ?
C4_2 C5_2 C1_2 108.0(3) . . ?
C4_2 C5_2 Fe_2 70.74(19) . . ?
C1_2 C5_2 Fe_2 68.06(17) . . ?
C4_2 C5_2 H5_2 126.0 . . ?
C1_2 C5_2 H5_2 126.0 . . ?
Fe_2 C5_2 H5_2 126.8 . . ?
C16_2 C11_2 C12_2 119.1(3) . . ?
C16_2 C11_2 P1_2 120.1(2) . . ?
C12_2 C11_2 P1_2 120.5(2) . . ?
C13_2 C12_2 C11_2 120.6(3) . . ?
C13_2 C12_2 H12_2 119.7 . . ?
C11_2 C12_2 H12_2 119.7 . . ?
C12_2 C13_2 C14_2 120.0(3) . . ?
C12_2 C13_2 H13_2 120.0 . . ?
C14_2 C13_2 H13_2 120.0 . . ?
C15_2 C14_2 C13_2 120.0(3) . . ?
C15_2 C14_2 H14_2 120.0 . . ?
C13_2 C14_2 H14_2 120.0 . . ?
C16_2 C15_2 C14_2 119.9(3) . . ?
C16_2 C15_2 H15_2 120.1 . . ?
C14_2 C15_2 H15_2 120.1 . . ?
C15_2 C16_2 C11_2 120.5(3) . . ?
C15_2 C16_2 H16_2 119.8 . . ?
C11_2 C16_2 H16_2 119.8 . . ?
C18_2 C17_2 C22_2 119.5(3) . . ?
C18_2 C17_2 P1_2 121.2(2) . . ?
C22_2 C17_2 P1_2 119.2(2) . . ?
C17_2 C18_2 C19_2 119.9(3) . . ?
C17_2 C18_2 H18_2 120.1 . . ?
C19_2 C18_2 H18_2 120.1 . . ?
C20_2 C19_2 C18_2 120.0(3) . . ?
C20_2 C19_2 H19_2 120.0 . . ?
C18_2 C19_2 H19_2 120.0 . . ?
C21_2 C20_2 C19_2 120.7(3) . . ?
C21_2 C20_2 H20_2 119.7 . . ?
C19_2 C20_2 H20_2 119.7 . . ?
C20_2 C21_2 C22_2 119.5(3) . . ?
C20_2 C21_2 H21_2 120.3 . . ?
C22_2 C21_2 H21_2 120.3 . . ?
C21_2 C22_2 C17_2 120.5(3) . . ?
C21_2 C22_2 H22_2 119.8 . . ?
C17_2 C22_2 H22_2 119.8 . . ?
C6_2 P2_2 C23_2 102.99(14) . . ?
C6_2 P2_2 C29_2 99.06(14) . . ?
C23_2 P2_2 C29_2 105.01(15) . . ?
C6_2 P2_2 Pd_1 121.91(10) . . ?
C23_2 P2_2 Pd_1 110.11(10) . . ?
C29_2 P2_2 Pd_1 115.79(10) . . ?
C10_2 C6_2 C7_2 107.1(3) . . ?
C10_2 C6_2 P2_2 129.8(2) . . ?
C7_2 C6_2 P2_2 123.0(2) . . ?
C10_2 C6_2 Fe_2 70.46(17) . . ?
C7_2 C6_2 Fe_2 69.76(17) . . ?
P2_2 C6_2 Fe_2 125.22(16) . . ?
C8_2 C7_2 C6_2 108.5(3) . . ?
C8_2 C7_2 Fe_2 70.76(19) . . ?
C6_2 C7_2 Fe_2 68.52(17) . . ?
C8_2 C7_2 H7_2 125.7 . . ?
C6_2 C7_2 H7_2 125.7 . . ?
Fe_2 C7_2 H7_2 126.5 . . ?
C9_2 C8_2 C7_2 107.3(3) . . ?
C9_2 C8_2 Fe_2 69.56(19) . . ?
C7_2 C8_2 Fe_2 68.48(18) . . ?
C9_2 C8_2 H8_2 126.3 . . ?
C7_2 C8_2 H8_2 126.3 . . ?
Fe_2 C8_2 H8_2 127.2 . . ?
C10_2 C9_2 C8_2 109.1(3) . . ?
C10_2 C9_2 Fe_2 69.34(17) . . ?
C8_2 C9_2 Fe_2 69.96(18) . . ?
C10_2 C9_2 H9_2 125.5 . . ?
C8_2 C9_2 H9_2 125.5 . . ?
Fe_2 C9_2 H9_2 126.8 . . ?
C9_2 C10_2 C6_2 108.0(3) . . ?
C9_2 C10_2 Fe_2 70.19(19) . . ?
C6_2 C10_2 Fe_2 68.18(17) . . ?
C9_2 C10_2 H10_2 126.0 . . ?
C6_2 C10_2 H10_2 126.0 . . ?
Fe_2 C10_2 H10_2 127.2 . . ?
C28_2 C23_2 C24_2 119.0(3) . . ?
C28_2 C23_2 P2_2 121.5(3) . . ?
C24_2 C23_2 P2_2 119.3(2) . . ?
C25_2 C24_2 C23_2 120.6(3) . . ?
C25_2 C24_2 H24_2 119.7 . . ?
C23_2 C24_2 H24_2 119.7 . . ?
C26_2 C25_2 C24_2 120.2(3) . . ?
C26_2 C25_2 H25_2 119.9 . . ?
C24_2 C25_2 H25_2 119.9 . . ?
C27_2 C26_2 C25_2 119.4(3) . . ?
C27_2 C26_2 H26_2 120.3 . . ?
C25_2 C26_2 H26_2 120.3 . . ?
C26_2 C27_2 C28_2 121.0(4) . . ?
C26_2 C27_2 H27_2 119.5 . . ?
C28_2 C27_2 H27_2 119.5 . . ?
C23_2 C28_2 C27_2 119.8(3) . . ?
C23_2 C28_2 H28_2 120.1 . . ?
C27_2 C28_2 H28_2 120.1 . . ?
C34_2 C29_2 C30_2 118.7(3) . . ?
C34_2 C29_2 P2_2 121.9(2) . . ?
C30_2 C29_2 P2_2 119.3(2) . . ?
C31_2 C30_2 C29_2 120.9(3) . . ?
C31_2 C30_2 H30_2 119.6 . . ?
C29_2 C30_2 H30_2 119.6 . . ?
C30_2 C31_2 C32_2 119.5(3) . . ?
C30_2 C31_2 H31_2 120.3 . . ?
C32_2 C31_2 H31_2 120.3 . . ?
C33_2 C32_2 C31_2 119.8(3) . . ?
C33_2 C32_2 H32_2 120.1 . . ?
C31_2 C32_2 H32_2 120.1 . . ?
C34_2 C33_2 C32_2 120.6(3) . . ?
C34_2 C33_2 H33_2 119.7 . . ?
C32_2 C33_2 H33_2 119.7 . . ?
C33_2 C34_2 C29_2 120.5(3) . . ?
C33_2 C34_2 H34_2 119.7 . . ?
C29_2 C34_2 H34_2 119.7 . . ?
C3_3 C2_3 C1_3 121.7(3) . . ?
C3_3 C2_3 H2_3 119.1 . . ?
C1_3 C2_3 H2_3 119.1 . . ?
C2_3 C3_3 C4_3 118.3(3) . . ?
C2_3 C3_3 Pd_1 120.0(2) . . ?
C4_3 C3_3 Pd_1 121.7(2) . . ?
C5_3 C4_3 C3_3 121.6(3) . . ?
C5_3 C4_3 H4_3 119.2 . . ?
C3_3 C4_3 H4_3 119.2 . . ?
C6_3 C1_3 C2_3 118.3(3) . . ?
C6_3 C1_3 H1_3 120.9 . . ?
C2_3 C1_3 H1_3 120.9 . . ?
C6_3 C5_3 C4_3 118.4(3) . . ?
C6_3 C5_3 H5_3 120.8 . . ?
C4_3 C5_3 H5_3 120.8 . . ?
C1_3 C6_3 C5_3 121.6(3) . . ?
C1_3 C6_3 N1_3 119.9(3) . . ?
C5_3 C6_3 N1_3 118.4(3) . . ?
O1_3 N1_3 O2_3 123.0(3) . . ?
O1_3 N1_3 C6_3 118.9(3) . . ?
O2_3 N1_3 C6_3 118.0(3) . . ?

loop_
_geom_bond_atom_site_label_1
_geom_bond_atom_site_label_2
_geom_bond_distance
_geom_bond_site_symmetry_2
_geom_bond_publ_flag
Pd_1 C3_3 2.041(3) . ?
Pd_1 P1_2 2.2858(9) . ?
Pd_1 P2_2 2.4057(11) . ?
Pd_1 I_4 2.6404(6) . ?
Fe_2 C1_2 2.011(3) . ?
Fe_2 C6_2 2.020(3) . ?
Fe_2 C2_2 2.034(3) . ?
Fe_2 C7_2 2.037(3) . ?
Fe_2 C5_2 2.042(3) . ?
Fe_2 C10_2 2.050(3) . ?
Fe_2 C9_2 2.062(3) . ?
Fe_2 C3_2 2.067(3) . ?
Fe_2 C8_2 2.067(3) . ?
Fe_2 C4_2 2.068(3) . ?
P1_2 C1_2 1.795(3) . ?
P1_2 C11_2 1.818(3) . ?
P1_2 C17_2 1.821(3) . ?
C1_2 C2_2 1.439(4) . ?
C1_2 C5_2 1.439(4) . ?
C2_2 C3_2 1.427(5) . ?
C2_2 H2_2 0.9500 . ?
C3_2 C4_2 1.416(6) . ?
C3_2 H3_2 0.9500 . ?
C4_2 C5_2 1.422(5) . ?
C4_2 H4_2 0.9500 . ?
C5_2 H5_2 0.9500 . ?
C11_2 C16_2 1.399(5) . ?
C11_2 C12_2 1.400(4) . ?
C12_2 C13_2 1.384(5) . ?
C12_2 H12_2 0.9500 . ?
C13_2 C14_2 1.397(5) . ?
C13_2 H13_2 0.9500 . ?
C14_2 C15_2 1.394(5) . ?
C14_2 H14_2 0.9500 . ?
C15_2 C16_2 1.391(5) . ?
C15_2 H15_2 0.9500 . ?
C16_2 H16_2 0.9500 . ?
C17_2 C18_2 1.391(4) . ?
C17_2 C22_2 1.399(5) . ?
C18_2 C19_2 1.399(4) . ?
C18_2 H18_2 0.9500 . ?
C19_2 C20_2 1.390(5) . ?
C19_2 H19_2 0.9500 . ?
C20_2 C21_2 1.379(5) . ?
C20_2 H20_2 0.9500 . ?
C21_2 C22_2 1.398(5) . ?
C21_2 H21_2 0.9500 . ?
C22_2 H22_2 0.9500 . ?
P2_2 C6_2 1.810(3) . ?
P2_2 C23_2 1.824(3) . ?
P2_2 C29_2 1.828(3) . ?
C6_2 C10_2 1.438(4) . ?
C6_2 C7_2 1.444(4) . ?
C7_2 C8_2 1.429(4) . ?
C7_2 H7_2 0.9500 . ?
C8_2 C9_2 1.428(5) . ?
C8_2 H8_2 0.9500 . ?
C9_2 C10_2 1.422(5) . ?
C9_2 H9_2 0.9500 . ?
C10_2 H10_2 0.9500 . ?
C23_2 C28_2 1.395(5) . ?
C23_2 C24_2 1.397(5) . ?
C24_2 C25_2 1.391(5) . ?
C24_2 H24_2 0.9500 . ?
C25_2 C26_2 1.386(6) . ?
C25_2 H25_2 0.9500 . ?
C26_2 C27_2 1.382(6) . ?
C26_2 H26_2 0.9500 . ?
C27_2 C28_2 1.396(5) . ?
C27_2 H27_2 0.9500 . ?
C28_2 H28_2 0.9500 . ?
C29_2 C34_2 1.396(4) . ?
C29_2 C30_2 1.404(4) . ?
C30_2 C31_2 1.393(5) . ?
C30_2 H30_2 0.9500 . ?
C31_2 C32_2 1.396(5) . ?
C31_2 H31_2 0.9500 . ?
C32_2 C33_2 1.389(5) . ?
C32_2 H32_2 0.9500 . ?
C33_2 C34_2 1.386(5) . ?
C33_2 H33_2 0.9500 . ?
C34_2 H34_2 0.9500 . ?
C2_3 C3_3 1.369(5) . ?
C2_3 C1_3 1.410(5) . ?
C2_3 H2_3 0.9500 . ?
C3_3 C4_3 1.399(4) . ?
C4_3 C5_3 1.391(4) . ?
C4_3 H4_3 0.9500 . ?
C1_3 C6_3 1.382(5) . ?
C1_3 H1_3 0.9500 . ?
C5_3 C6_3 1.387(5) . ?
C5_3 H5_3 0.9500 . ?
C6_3 N1_3 1.457(4) . ?
N1_3 O1_3 1.226(4) . ?
N1_3 O2_3 1.233(4) . ?

loop_
_geom_torsion_atom_site_label_1
_geom_torsion_atom_site_label_2
_geom_torsion_atom_site_label_3
_geom_torsion_atom_site_label_4
_geom_torsion
_geom_torsion_site_symmetry_1
_geom_torsion_site_symmetry_2
_geom_torsion_site_symmetry_3
_geom_torsion_site_symmetry_4
_geom_torsion_publ_flag
C11_2 P1_2 C1_2 C2_2 93.3(3) . . . . ?
C17_2 P1_2 C1_2 C2_2 -156.7(3) . . . . ?
Pd_1 P1_2 C1_2 C2_2 -35.2(3) . . . . ?
C11_2 P1_2 C1_2 C5_2 -84.2(3) . . . . ?
C17_2 P1_2 C1_2 C5_2 25.8(3) . . . . ?
Pd_1 P1_2 C1_2 C5_2 147.3(3) . . . . ?
C11_2 P1_2 C1_2 Fe_2 -177.52(18) . . . . ?
C17_2 P1_2 C1_2 Fe_2 -67.5(2) . . . . ?
Pd_1 P1_2 C1_2 Fe_2 54.0(2) . . . . ?
C5_2 C1_2 C2_2 C3_2 -1.1(4) . . . . ?
P1_2 C1_2 C2_2 C3_2 -179.1(2) . . . . ?
Fe_2 C1_2 C2_2 C3_2 59.8(2) . . . . ?
C5_2 C1_2 C2_2 Fe_2 -61.0(2) . . . . ?
P1_2 C1_2 C2_2 Fe_2 121.1(2) . . . . ?
C1_2 C2_2 C3_2 C4_2 0.8(4) . . . . ?
Fe_2 C2_2 C3_2 C4_2 59.0(2) . . . . ?
C1_2 C2_2 C3_2 Fe_2 -58.2(2) . . . . ?
C2_2 C3_2 C4_2 C5_2 -0.1(4) . . . . ?
Fe_2 C3_2 C4_2 C5_2 57.9(2) . . . . ?
C2_2 C3_2 C4_2 Fe_2 -58.0(2) . . . . ?
C3_2 C4_2 C5_2 C1_2 -0.6(4) . . . . ?
Fe_2 C4_2 C5_2 C1_2 58.0(2) . . . . ?
C3_2 C4_2 C5_2 Fe_2 -58.6(2) . . . . ?
C2_2 C1_2 C5_2 C4_2 1.1(4) . . . . ?
P1_2 C1_2 C5_2 C4_2 178.9(3) . . . . ?
Fe_2 C1_2 C5_2 C4_2 -59.7(2) . . . . ?
C2_2 C1_2 C5_2 Fe_2 60.7(2) . . . . ?
P1_2 C1_2 C5_2 Fe_2 -121.4(3) . . . . ?
C1_2 P1_2 C11_2 C16_2 -29.0(3) . . . . ?
C17_2 P1_2 C11_2 C16_2 -139.4(3) . . . . ?
Pd_1 P1_2 C11_2 C16_2 97.9(3) . . . . ?
C1_2 P1_2 C11_2 C12_2 157.8(3) . . . . ?
C17_2 P1_2 C11_2 C12_2 47.5(3) . . . . ?
Pd_1 P1_2 C11_2 C12_2 -75.3(3) . . . . ?
C16_2 C11_2 C12_2 C13_2 -2.4(5) . . . . ?
P1_2 C11_2 C12_2 C13_2 170.9(3) . . . . ?
C11_2 C12_2 C13_2 C14_2 2.0(5) . . . . ?
C12_2 C13_2 C14_2 C15_2 0.1(5) . . . . ?
C13_2 C14_2 C15_2 C16_2 -1.9(6) . . . . ?
C14_2 C15_2 C16_2 C11_2 1.5(5) . . . . ?
C12_2 C11_2 C16_2 C15_2 0.6(5) . . . . ?
P1_2 C11_2 C16_2 C15_2 -172.7(3) . . . . ?
C1_2 P1_2 C17_2 C18_2 -62.8(3) . . . . ?
C11_2 P1_2 C17_2 C18_2 44.2(3) . . . . ?
Pd_1 P1_2 C17_2 C18_2 172.0(2) . . . . ?
C1_2 P1_2 C17_2 C22_2 112.9(3) . . . . ?
C11_2 P1_2 C17_2 C22_2 -140.1(2) . . . . ?
Pd_1 P1_2 C17_2 C22_2 -12.2(3) . . . . ?
C22_2 C17_2 C18_2 C19_2 -2.4(4) . . . . ?
P1_2 C17_2 C18_2 C19_2 173.4(2) . . . . ?
C17_2 C18_2 C19_2 C20_2 1.0(5) . . . . ?
C18_2 C19_2 C20_2 C21_2 0.6(5) . . . . ?
C19_2 C20_2 C21_2 C22_2 -0.7(5) . . . . ?
C20_2 C21_2 C22_2 C17_2 -0.7(5) . . . . ?
C18_2 C17_2 C22_2 C21_2 2.2(5) . . . . ?
P1_2 C17_2 C22_2 C21_2 -173.6(3) . . . . ?
C23_2 P2_2 C6_2 C10_2 -8.2(3) . . . . ?
C29_2 P2_2 C6_2 C10_2 -116.0(3) . . . . ?
Pd_1 P2_2 C6_2 C10_2 115.8(3) . . . . ?
C23_2 P2_2 C6_2 C7_2 171.2(3) . . . . ?
C29_2 P2_2 C6_2 C7_2 63.4(3) . . . . ?
Pd_1 P2_2 C6_2 C7_2 -64.8(3) . . . . ?
C23_2 P2_2 C6_2 Fe_2 -101.4(2) . . . . ?
C29_2 P2_2 C6_2 Fe_2 150.79(18) . . . . ?
Pd_1 P2_2 C6_2 Fe_2 22.6(2) . . . . ?
C10_2 C6_2 C7_2 C8_2 -1.2(4) . . . . ?
P2_2 C6_2 C7_2 C8_2 179.2(2) . . . . ?
Fe_2 C6_2 C7_2 C8_2 59.7(2) . . . . ?
C10_2 C6_2 C7_2 Fe_2 -60.9(2) . . . . ?
P2_2 C6_2 C7_2 Fe_2 119.6(2) . . . . ?
C6_2 C7_2 C8_2 C9_2 0.6(4) . . . . ?
Fe_2 C7_2 C8_2 C9_2 58.9(2) . . . . ?
C6_2 C7_2 C8_2 Fe_2 -58.3(2) . . . . ?
C7_2 C8_2 C9_2 C10_2 0.2(4) . . . . ?
Fe_2 C8_2 C9_2 C10_2 58.4(2) . . . . ?
C7_2 C8_2 C9_2 Fe_2 -58.2(2) . . . . ?
C8_2 C9_2 C10_2 C6_2 -1.0(4) . . . . ?
Fe_2 C9_2 C10_2 C6_2 57.9(2) . . . . ?
C8_2 C9_2 C10_2 Fe_2 -58.8(2) . . . . ?
C7_2 C6_2 C10_2 C9_2 1.3(3) . . . . ?
P2_2 C6_2 C10_2 C9_2 -179.2(2) . . . . ?
Fe_2 C6_2 C10_2 C9_2 -59.1(2) . . . . ?
C7_2 C6_2 C10_2 Fe_2 60.4(2) . . . . ?
P2_2 C6_2 C10_2 Fe_2 -120.1(3) . . . . ?
C6_2 P2_2 C23_2 C28_2 -124.6(3) . . . . ?
C29_2 P2_2 C23_2 C28_2 -21.4(3) . . . . ?
Pd_1 P2_2 C23_2 C28_2 103.9(3) . . . . ?
C6_2 P2_2 C23_2 C24_2 60.7(3) . . . . ?
C29_2 P2_2 C23_2 C24_2 163.9(2) . . . . ?
Pd_1 P2_2 C23_2 C24_2 -70.8(3) . . . . ?
C28_2 C23_2 C24_2 C25_2 1.0(5) . . . . ?
P2_2 C23_2 C24_2 C25_2 175.8(3) . . . . ?
C23_2 C24_2 C25_2 C26_2 -2.2(5) . . . . ?
C24_2 C25_2 C26_2 C27_2 2.1(6) . . . . ?
C25_2 C26_2 C27_2 C28_2 -1.0(7) . . . . ?
C24_2 C23_2 C28_2 C27_2 0.2(5) . . . . ?
P2_2 C23_2 C28_2 C27_2 -174.5(3) . . . . ?
C26_2 C27_2 C28_2 C23_2 -0.2(6) . . . . ?
C6_2 P2_2 C29_2 C34_2 -135.6(3) . . . . ?
C23_2 P2_2 C29_2 C34_2 118.2(3) . . . . ?
Pd_1 P2_2 C29_2 C34_2 -3.4(3) . . . . ?
C6_2 P2_2 C29_2 C30_2 40.6(3) . . . . ?
C23_2 P2_2 C29_2 C30_2 -65.6(3) . . . . ?
Pd_1 P2_2 C29_2 C30_2 172.7(2) . . . . ?
C34_2 C29_2 C30_2 C31_2 -1.0(5) . . . . ?
P2_2 C29_2 C30_2 C31_2 -177.3(3) . . . . ?
C29_2 C30_2 C31_2 C32_2 -0.1(6) . . . . ?
C30_2 C31_2 C32_2 C33_2 1.6(6) . . . . ?
C31_2 C32_2 C33_2 C34_2 -2.0(6) . . . . ?
C32_2 C33_2 C34_2 C29_2 0.9(6) . . . . ?
C30_2 C29_2 C34_2 C33_2 0.6(5) . . . . ?
P2_2 C29_2 C34_2 C33_2 176.8(3) . . . . ?
C1_3 C2_3 C3_3 C4_3 0.1(5) . . . . ?
C1_3 C2_3 C3_3 Pd_1 178.3(3) . . . . ?
C2_3 C3_3 C4_3 C5_3 0.1(5) . . . . ?
Pd_1 C3_3 C4_3 C5_3 -178.0(2) . . . . ?
C3_3 C2_3 C1_3 C6_3 -0.4(6) . . . . ?
C3_3 C4_3 C5_3 C6_3 -0.2(5) . . . . ?
C2_3 C1_3 C6_3 C5_3 0.3(6) . . . . ?
C2_3 C1_3 C6_3 N1_3 -179.0(3) . . . . ?
C4_3 C5_3 C6_3 C1_3 -0.1(5) . . . . ?
C4_3 C5_3 C6_3 N1_3 179.3(3) . . . . ?
C1_3 C6_3 N1_3 O1_3 -168.8(4) . . . . ?
C5_3 C6_3 N1_3 O1_3 11.8(5) . . . . ?
C1_3 C6_3 N1_3 O2_3 10.8(5) . . . . ?
C5_3 C6_3 N1_3 O2_3 -168.5(3) . . . . ?
